data_4074268
loop_
_publ_author_name
'C\^ampian, Marius V.'
'Harris, Jeremy L.'
'Jasim, Naser'
'Perutz, Robin N.'
'Marder, Todd B.'
'Whitwood, Adrian C.'

_publ_section_title
;
 Comparisons of Photoinduced Oxidative Addition of B&#x2212;H, B&#x2212;B,
 and Si&#x2212;H Bonds at Rhodium(\h5-cyclopentadienyl)phosphine Centers
;
_journal_issue 21
_journal_name_full Organometallics
_journal_page_first 5093
_journal_paper_doi 10.1021/om060500m
_journal_volume 25
_journal_year 2006
_chemical_formula_moiety 'C29 H33 B O2 P Rh'
_chemical_formula_sum 'C29 H33 B O2 P Rh'
_chemical_formula_weight 558.24
_chemical_name_systematic
; 
 ? 
;
_space_group_IT_number 2
_symmetry_cell_setting triclinic
_symmetry_space_group_name_Hall '-P 1'
_symmetry_space_group_name_H-M 'P -1'
_atom_sites_solution_hydrogens geom
_atom_sites_solution_primary direct
_atom_sites_solution_secondary difmap
_audit_creation_method SHELXL-97
_cell_angle_alpha 77.0680(10)
_cell_angle_beta 77.8540(10)
_cell_angle_gamma 77.8950(10)
_cell_formula_units_Z 2
_cell_length_a 10.7735(7)
_cell_length_b 10.9101(7)
_cell_length_c 11.7832(7)
_cell_measurement_reflns_used 5161
_cell_measurement_temperature 110(2)
_cell_measurement_theta_max 30.02
_cell_measurement_theta_min 2.39
_cell_volume 1300.29(14)
_computing_cell_refinement 'Bruker SMART'
_computing_data_collection 'Bruker SMART'
_computing_data_reduction 'Bruker SAINT'
_computing_molecular_graphics 'Bruker SHELXTL'
_computing_publication_material 'Bruker SHELXTL'
_computing_structure_refinement 'SHELXL-97 (Sheldrick, 1997)'
_computing_structure_solution 'SHELXS-97 (Sheldrick, 1990)'
_diffrn_ambient_temperature 110(2)
_diffrn_measured_fraction_theta_full 0.959
_diffrn_measured_fraction_theta_max 0.959
_diffrn_measurement_device_type 'CCD area detector'
_diffrn_measurement_method 'phi and omega scans'
_diffrn_radiation_monochromator graphite
_diffrn_radiation_source 'fine-focus sealed tube'
_diffrn_radiation_type MoK\a
_diffrn_radiation_wavelength 0.71073
_diffrn_reflns_av_R_equivalents 0.0150
_diffrn_reflns_av_sigmaI/netI 0.0230
_diffrn_reflns_limit_h_max 15
_diffrn_reflns_limit_h_min -14
_diffrn_reflns_limit_k_max 15
_diffrn_reflns_limit_k_min -15
_diffrn_reflns_limit_l_max 16
_diffrn_reflns_limit_l_min -16
_diffrn_reflns_number 14651
_diffrn_reflns_theta_full 30.02
_diffrn_reflns_theta_max 30.02
_diffrn_reflns_theta_min 1.80
_exptl_absorpt_coefficient_mu 0.742
_exptl_absorpt_correction_T_max 0.890
_exptl_absorpt_correction_T_min 0.741
_exptl_absorpt_correction_type multi-scan
_exptl_absorpt_process_details 'SADABS v2.03; (Sheldrick)'
_exptl_crystal_colour yellow
_exptl_crystal_density_diffrn 1.426
_exptl_crystal_density_meas 0
_exptl_crystal_density_method 'not measured'
_exptl_crystal_description block
_exptl_crystal_F_000 576
_exptl_crystal_size_max 0.30
_exptl_crystal_size_mid 0.17
_exptl_crystal_size_min 0.15
_refine_diff_density_max 0.830
_refine_diff_density_min -0.567
_refine_diff_density_rms 0.071
_refine_ls_extinction_method none
_refine_ls_goodness_of_fit_ref 1.060
_refine_ls_hydrogen_treatment mixed
_refine_ls_matrix_type full
_refine_ls_number_parameters 315
_refine_ls_number_reflns 7284
_refine_ls_number_restraints 0
_refine_ls_restrained_S_all 1.060
_refine_ls_R_factor_all 0.0243
_refine_ls_R_factor_gt 0.0223
_refine_ls_shift/su_max 0.003
_refine_ls_shift/su_mean 0.000
_refine_ls_structure_factor_coef Fsqd
_refine_ls_weighting_details 'calc w=1/[\s^2^(Fo^2^)+(0.0300P)^2^+0.5525P] where P=(Fo^2^+2Fc^2^)/3'
_refine_ls_weighting_scheme calc
_refine_ls_wR_factor_gt 0.0574
_refine_ls_wR_factor_ref 0.0583
_reflns_number_gt 6836
_reflns_number_total 7284
_reflns_threshold_expression >2sigma(I)
_cod_data_source_file om060500msi20060606_115018.cif
_cod_data_source_block rnp0515m
_cod_depositor_comments
;
The following automatic conversions were performed:

'_symmetry_cell_setting' value 'Triclinic' changed to 'triclinic'
according to /home/saulius/struct/CIF-dictionaries/cif_core.dic
dictionary named 'cif_core.dic' version 2.4.1 from 2010-06-29.

Automatic conversion script
Id: cif_fix_values 1715 2011-07-08 13:25:40Z adriana 
;
_cod_original_sg_symbol_H-M P-1
_cod_database_code 4074268

loop_
_symmetry_equiv_pos_as_xyz
'x, y, z'
'-x, -y, -z'

loop_
_atom_site_label
_atom_site_type_symbol
_atom_site_fract_x
_atom_site_fract_y
_atom_site_fract_z
_atom_site_U_iso_or_equiv
_atom_site_adp_type
_atom_site_occupancy
_atom_site_symmetry_multiplicity
_atom_site_calc_flag
_atom_site_refinement_flags
B1 B 0.79489(15) 0.63847(15) 0.67279(13) 0.0153(3) Uani 1 1 d .
C1 C 0.55760(15) 0.68558(15) 0.46399(13) 0.0222(3) Uani 1 1 d .
H1 H 0.5911 0.7178 0.3790 0.027 Uiso 1 1 calc R
C2 C 0.44652(14) 0.74423(14) 0.53262(14) 0.0218(3) Uani 1 1 d .
H2 H 0.3890 0.8258 0.5059 0.026 Uiso 1 1 calc R
C3 C 0.42979(14) 0.66347(15) 0.64559(13) 0.0210(3) Uani 1 1 d .
H3 H 0.3569 0.6782 0.7120 0.025 Uiso 1 1 calc R
C4 C 0.52674(15) 0.55337(14) 0.64524(13) 0.0208(3) Uani 1 1 d .
H4 H 0.5328 0.4764 0.7098 0.025 Uiso 1 1 calc R
C5 C 0.60790(14) 0.56815(14) 0.53296(13) 0.0207(3) Uani 1 1 d .
H5 H 0.6803 0.5026 0.5040 0.025 Uiso 1 1 calc R
C6 C 0.99104(13) 0.60868(13) 0.73461(12) 0.0172(2) Uani 1 1 d .
C7 C 0.95961(13) 0.47672(13) 0.72929(12) 0.0166(2) Uani 1 1 d .
C8 C 1.09034(15) 0.65680(16) 0.63101(14) 0.0260(3) Uani 1 1 d .
H8A H 1.0663 0.6508 0.5569 0.039 Uiso 1 1 calc R
H8B H 1.1752 0.6047 0.6384 0.039 Uiso 1 1 calc R
H8C H 1.0935 0.7459 0.6309 0.039 Uiso 1 1 calc R
C9 C 1.02563(16) 0.61847(16) 0.85029(14) 0.0249(3) Uani 1 1 d .
H9A H 1.0444 0.7040 0.8446 0.037 Uiso 1 1 calc R
H9B H 1.1017 0.5546 0.8664 0.037 Uiso 1 1 calc R
H9C H 0.9531 0.6032 0.9146 0.037 Uiso 1 1 calc R
C10 C 1.06681(15) 0.39255(15) 0.66119(14) 0.0231(3) Uani 1 1 d .
H10A H 1.0392 0.3119 0.6633 0.035 Uiso 1 1 calc R
H10B H 1.1442 0.3752 0.6974 0.035 Uiso 1 1 calc R
H10C H 1.0861 0.4364 0.5790 0.035 Uiso 1 1 calc R
C11 C 0.91253(16) 0.40053(15) 0.85046(13) 0.0242(3) Uani 1 1 d .
H11A H 0.8443 0.4553 0.8944 0.036 Uiso 1 1 calc R
H11B H 0.9844 0.3696 0.8942 0.036 Uiso 1 1 calc R
H11C H 0.8786 0.3277 0.8406 0.036 Uiso 1 1 calc R
C12 C 0.41928(13) 0.90928(13) 0.78776(12) 0.0163(2) Uani 1 1 d .
C13 C 0.36088(14) 0.98903(14) 0.69552(13) 0.0201(3) Uani 1 1 d .
H13 H 0.4124 1.0151 0.6214 0.024 Uiso 1 1 calc R
C14 C 0.22888(15) 1.03002(15) 0.71153(14) 0.0250(3) Uani 1 1 d .
H14 H 0.1906 1.0847 0.6487 0.030 Uiso 1 1 calc R
C15 C 0.15205(15) 0.99165(17) 0.81910(16) 0.0296(3) Uani 1 1 d .
H15 H 0.0613 1.0182 0.8293 0.036 Uiso 1 1 calc R
C16 C 0.20889(16) 0.91443(17) 0.91136(15) 0.0301(3) Uani 1 1 d .
H16 H 0.1570 0.8892 0.9855 0.036 Uiso 1 1 calc R
C17 C 0.34201(15) 0.87354(15) 0.89599(13) 0.0228(3) Uani 1 1 d .
H17 H 0.3802 0.8209 0.9598 0.027 Uiso 1 1 calc R
C18 C 0.62937(13) 0.76598(13) 0.90148(11) 0.0154(2) Uani 1 1 d .
C19 C 0.67677(14) 0.82509(14) 0.97276(12) 0.0193(3) Uani 1 1 d .
H19 H 0.6926 0.9101 0.9454 0.023 Uiso 1 1 calc R
C20 C 0.70108(15) 0.75981(15) 1.08422(13) 0.0218(3) Uani 1 1 d .
H20 H 0.7341 0.8003 1.1321 0.026 Uiso 1 1 calc R
C21 C 0.67726(14) 0.63613(15) 1.12540(12) 0.0209(3) Uani 1 1 d .
H21 H 0.6919 0.5927 1.2021 0.025 Uiso 1 1 calc R
C22 C 0.63196(14) 0.57591(14) 1.05404(13) 0.0209(3) Uani 1 1 d .
H22 H 0.6167 0.4907 1.0815 0.025 Uiso 1 1 calc R
C23 C 0.60894(14) 0.64032(14) 0.94237(12) 0.0187(3) Uani 1 1 d .
H23 H 0.5790 0.5983 0.8935 0.022 Uiso 1 1 calc R
C24 C 0.66598(13) 0.98830(13) 0.72370(12) 0.0157(2) Uani 1 1 d .
C25 C 0.78504(14) 0.99375(14) 0.64977(13) 0.0195(3) Uani 1 1 d .
H25 H 0.8279 0.9232 0.6136 0.023 Uiso 1 1 calc R
C26 C 0.84124(15) 1.10239(15) 0.62889(14) 0.0239(3) Uani 1 1 d .
H26 H 0.9225 1.1054 0.5787 0.029 Uiso 1 1 calc R
C27 C 0.77927(16) 1.20636(14) 0.68102(14) 0.0244(3) Uani 1 1 d .
H27 H 0.8169 1.2811 0.6650 0.029 Uiso 1 1 calc R
C28 C 0.66270(16) 1.20030(14) 0.75620(14) 0.0230(3) Uani 1 1 d .
H28 H 0.6214 1.2703 0.7937 0.028 Uiso 1 1 calc R
C29 C 0.60525(15) 1.09248(13) 0.77748(13) 0.0197(3) Uani 1 1 d .
H29 H 0.5246 1.0896 0.8287 0.024 Uiso 1 1 calc R
H1A H 0.728(2) 0.796(2) 0.5506(19) 0.034(5) Uiso 1 1 d .
O1 O 0.86960(10) 0.69420(9) 0.72205(9) 0.01838(19) Uani 1 1 d .
O2 O 0.85140(9) 0.51304(9) 0.66507(9) 0.01733(19) Uani 1 1 d .
P1 P 0.59227(3) 0.84520(3) 0.75460(3) 0.01316(7) Uani 1 1 d .
Rh1 Rh 0.625234(9) 0.722793(9) 0.620660(8) 0.01235(4) Uani 1 1 d .

loop_
_atom_site_aniso_label
_atom_site_aniso_U_11
_atom_site_aniso_U_22
_atom_site_aniso_U_33
_atom_site_aniso_U_23
_atom_site_aniso_U_13
_atom_site_aniso_U_12
B1 0.0161(7) 0.0180(7) 0.0120(6) -0.0026(5) -0.0026(5) -0.0033(5)
C1 0.0282(7) 0.0279(7) 0.0158(6) -0.0063(5) -0.0086(5) -0.0088(6)
C2 0.0210(7) 0.0223(7) 0.0261(7) -0.0059(6) -0.0143(6) -0.0011(5)
C3 0.0163(6) 0.0268(7) 0.0238(7) -0.0085(6) -0.0045(5) -0.0075(5)
C4 0.0246(7) 0.0186(6) 0.0225(7) -0.0024(5) -0.0076(5) -0.0090(5)
C5 0.0218(7) 0.0218(7) 0.0233(7) -0.0119(5) -0.0074(5) -0.0027(5)
C6 0.0162(6) 0.0199(6) 0.0170(6) -0.0054(5) -0.0056(5) -0.0016(5)
C7 0.0171(6) 0.0189(6) 0.0151(6) -0.0044(5) -0.0064(5) -0.0008(5)
C8 0.0225(7) 0.0308(8) 0.0262(8) -0.0060(6) -0.0015(6) -0.0100(6)
C9 0.0278(8) 0.0275(7) 0.0239(7) -0.0094(6) -0.0134(6) -0.0008(6)
C10 0.0206(7) 0.0242(7) 0.0256(7) -0.0104(6) -0.0074(6) 0.0032(5)
C11 0.0307(8) 0.0237(7) 0.0177(6) -0.0007(5) -0.0062(6) -0.0047(6)
C12 0.0167(6) 0.0160(6) 0.0171(6) -0.0050(5) -0.0027(5) -0.0025(5)
C13 0.0218(7) 0.0204(7) 0.0182(6) -0.0045(5) -0.0047(5) -0.0021(5)
C14 0.0229(7) 0.0248(7) 0.0275(8) -0.0055(6) -0.0102(6) 0.0020(6)
C15 0.0167(7) 0.0330(8) 0.0371(9) -0.0082(7) -0.0031(6) 0.0005(6)
C16 0.0209(7) 0.0363(9) 0.0273(8) -0.0019(7) 0.0035(6) -0.0040(6)
C17 0.0207(7) 0.0260(7) 0.0189(7) -0.0015(5) -0.0017(5) -0.0026(6)
C18 0.0156(6) 0.0184(6) 0.0123(5) -0.0028(5) -0.0029(4) -0.0027(5)
C19 0.0233(7) 0.0191(6) 0.0172(6) -0.0052(5) -0.0063(5) -0.0030(5)
C20 0.0246(7) 0.0269(7) 0.0169(6) -0.0075(5) -0.0080(5) -0.0028(6)
C21 0.0210(7) 0.0263(7) 0.0138(6) -0.0019(5) -0.0044(5) -0.0011(5)
C22 0.0233(7) 0.0213(7) 0.0170(6) 0.0010(5) -0.0039(5) -0.0057(5)
C23 0.0213(6) 0.0212(7) 0.0153(6) -0.0025(5) -0.0053(5) -0.0061(5)
C24 0.0194(6) 0.0144(6) 0.0147(6) -0.0012(5) -0.0067(5) -0.0040(5)
C25 0.0200(6) 0.0180(6) 0.0210(7) -0.0030(5) -0.0042(5) -0.0041(5)
C26 0.0230(7) 0.0234(7) 0.0262(7) -0.0009(6) -0.0046(6) -0.0095(6)
C27 0.0326(8) 0.0173(6) 0.0266(7) 0.0015(5) -0.0129(6) -0.0101(6)
C28 0.0326(8) 0.0157(6) 0.0235(7) -0.0044(5) -0.0111(6) -0.0031(6)
C29 0.0244(7) 0.0166(6) 0.0186(6) -0.0038(5) -0.0055(5) -0.0025(5)
O1 0.0174(5) 0.0175(5) 0.0225(5) -0.0059(4) -0.0086(4) -0.0003(4)
O2 0.0176(5) 0.0178(5) 0.0188(5) -0.0051(4) -0.0081(4) -0.0010(4)
P1 0.01478(15) 0.01368(15) 0.01181(14) -0.00252(11) -0.00336(11) -0.00296(12)
Rh1 0.01346(5) 0.01391(5) 0.01080(5) -0.00258(3) -0.00411(3) -0.00248(3)

loop_
_atom_type_symbol
_atom_type_description
_atom_type_scat_dispersion_real
_atom_type_scat_dispersion_imag
_atom_type_scat_source
C C 0.0033 0.0016 'International Tables Vol C Tables 4.2.6.8 and 6.1.1.4'
H H 0.0000 0.0000 'International Tables Vol C Tables 4.2.6.8 and 6.1.1.4'
B B 0.0013 0.0007 'International Tables Vol C Tables 4.2.6.8 and 6.1.1.4'
O O 0.0106 0.0060 'International Tables Vol C Tables 4.2.6.8 and 6.1.1.4'
P P 0.1023 0.0942 'International Tables Vol C Tables 4.2.6.8 and 6.1.1.4'
Rh Rh -1.1178 0.9187 'International Tables Vol C Tables 4.2.6.8 and 6.1.1.4'

loop_
_geom_angle_atom_site_label_1
_geom_angle_atom_site_label_2
_geom_angle_atom_site_label_3
_geom_angle
O1 B1 O2 110.67(12)
O1 B1 Rh1 125.87(10)
O2 B1 Rh1 123.44(10)
C2 C1 C5 108.70(13)
C2 C1 Rh1 74.17(8)
C5 C1 Rh1 69.94(8)
C2 C1 H1 125.6
C5 C1 H1 125.6
Rh1 C1 H1 125.6
C1 C2 C3 107.09(13)
C1 C2 Rh1 69.93(8)
C3 C2 Rh1 70.17(8)
C1 C2 H2 126.4
C3 C2 H2 126.4
Rh1 C2 H2 126.4
C4 C3 C2 108.90(13)
C4 C3 Rh1 71.04(8)
C2 C3 Rh1 73.78(8)
C4 C3 H3 125.4
C2 C3 H3 125.4
Rh1 C3 H3 125.4
C3 C4 C5 107.46(13)
C3 C4 Rh1 72.48(8)
C5 C4 Rh1 70.33(8)
C3 C4 H4 126.2
C5 C4 H4 126.2
Rh1 C4 H4 126.2
C4 C5 C1 107.79(13)
C4 C5 Rh1 72.68(8)
C1 C5 Rh1 73.12(8)
C4 C5 H5 125.9
C1 C5 H5 125.9
Rh1 C5 H5 125.9
O1 C6 C9 107.19(11)
O1 C6 C8 106.67(12)
C9 C6 C8 110.35(12)
O1 C6 C7 102.71(10)
C9 C6 C7 115.67(12)
C8 C6 C7 113.38(12)
O2 C7 C10 107.97(11)
O2 C7 C11 107.22(11)
C10 C7 C11 109.71(12)
O2 C7 C6 102.73(10)
C10 C7 C6 115.15(12)
C11 C7 C6 113.41(11)
C6 C8 H8A 109.5
C6 C8 H8B 109.5
H8A C8 H8B 109.5
C6 C8 H8C 109.5
H8A C8 H8C 109.5
H8B C8 H8C 109.5
C6 C9 H9A 109.5
C6 C9 H9B 109.5
H9A C9 H9B 109.5
C6 C9 H9C 109.5
H9A C9 H9C 109.5
H9B C9 H9C 109.5
C7 C10 H10A 109.5
C7 C10 H10B 109.5
H10A C10 H10B 109.5
C7 C10 H10C 109.5
H10A C10 H10C 109.5
H10B C10 H10C 109.5
C7 C11 H11A 109.5
C7 C11 H11B 109.5
H11A C11 H11B 109.5
C7 C11 H11C 109.5
H11A C11 H11C 109.5
H11B C11 H11C 109.5
C17 C12 C13 118.68(13)
C17 C12 P1 123.25(11)
C13 C12 P1 117.81(10)
C14 C13 C12 120.59(14)
C14 C13 H13 119.7
C12 C13 H13 119.7
C13 C14 C15 120.37(15)
C13 C14 H14 119.8
C15 C14 H14 119.8
C16 C15 C14 119.53(15)
C16 C15 H15 120.2
C14 C15 H15 120.2
C15 C16 C17 120.34(15)
C15 C16 H16 119.8
C17 C16 H16 119.8
C12 C17 C16 120.47(14)
C12 C17 H17 119.8
C16 C17 H17 119.8
C19 C18 C23 119.03(12)
C19 C18 P1 123.27(11)
C23 C18 P1 117.70(10)
C18 C19 C20 120.23(13)
C18 C19 H19 119.9
C20 C19 H19 119.9
C21 C20 C19 120.34(13)
C21 C20 H20 119.8
C19 C20 H20 119.8
C20 C21 C22 119.72(13)
C20 C21 H21 120.1
C22 C21 H21 120.1
C21 C22 C23 120.04(14)
C21 C22 H22 120.0
C23 C22 H22 120.0
C22 C23 C18 120.62(13)
C22 C23 H23 119.7
C18 C23 H23 119.7
C25 C24 C29 119.07(13)
C25 C24 P1 120.77(10)
C29 C24 P1 120.12(11)
C26 C25 C24 120.15(14)
C26 C25 H25 119.9
C24 C25 H25 119.9
C27 C26 C25 120.44(14)
C27 C26 H26 119.8
C25 C26 H26 119.8
C28 C27 C26 119.57(14)
C28 C27 H27 120.2
C26 C27 H27 120.2
C27 C28 C29 120.55(14)
C27 C28 H28 119.7
C29 C28 H28 119.7
C28 C29 C24 120.19(14)
C28 C29 H29 119.9
C24 C29 H29 119.9
B1 O1 C6 109.31(11)
B1 O2 C7 108.64(10)
C24 P1 C18 102.75(6)
C24 P1 C12 102.65(6)
C18 P1 C12 102.42(6)
C24 P1 Rh1 120.69(5)
C18 P1 Rh1 116.65(5)
C12 P1 Rh1 109.40(4)
B1 Rh1 P1 88.82(4)
B1 Rh1 C5 96.08(6)
P1 Rh1 C5 160.17(4)
B1 Rh1 C4 101.46(6)
P1 Rh1 C4 123.20(4)
C5 Rh1 C4 36.99(5)
B1 Rh1 C1 124.45(6)
P1 Rh1 C1 146.20(4)
C5 Rh1 C1 36.94(6)
C4 Rh1 C1 61.10(5)
B1 Rh1 C3 134.61(6)
P1 Rh1 C3 102.11(4)
C5 Rh1 C3 61.17(5)
C4 Rh1 C3 36.48(5)
C1 Rh1 C3 60.35(6)
B1 Rh1 C2 157.00(6)
P1 Rh1 C2 112.75(4)
C5 Rh1 C2 60.93(5)
C4 Rh1 C2 60.64(5)
C1 Rh1 C2 35.90(6)
C3 Rh1 C2 36.05(5)
B1 Rh1 H1A 71.0(8)
P1 Rh1 H1A 88.5(8)
C5 Rh1 H1A 111.2(8)
C4 Rh1 H1A 147.8(8)
C1 Rh1 H1A 96.5(8)
C3 Rh1 H1A 151.5(8)
C2 Rh1 H1A 115.5(8)

loop_
_geom_bond_atom_site_label_1
_geom_bond_atom_site_label_2
_geom_bond_distance
B1 O1 1.3835(18)
B1 O2 1.3909(18)
B1 Rh1 2.0196(15)
C1 C2 1.414(2)
C1 C5 1.423(2)
C1 Rh1 2.2648(14)
C1 H1 1.0000
C2 C3 1.422(2)
C2 Rh1 2.3198(14)
C2 H2 1.0000
C3 C4 1.417(2)
C3 Rh1 2.2727(14)
C3 H3 1.0000
C4 C5 1.421(2)
C4 Rh1 2.2540(14)
C4 H4 1.0000
C5 Rh1 2.2233(14)
C5 H5 1.0000
C6 O1 1.4533(16)
C6 C9 1.5179(19)
C6 C8 1.520(2)
C6 C7 1.564(2)
C7 O2 1.4601(16)
C7 C10 1.522(2)
C7 C11 1.526(2)
C8 H8A 0.9800
C8 H8B 0.9800
C8 H8C 0.9800
C9 H9A 0.9800
C9 H9B 0.9800
C9 H9C 0.9800
C10 H10A 0.9800
C10 H10B 0.9800
C10 H10C 0.9800
C11 H11A 0.9800
C11 H11B 0.9800
C11 H11C 0.9800
C12 C17 1.392(2)
C12 C13 1.4032(19)
C12 P1 1.8397(14)
C13 C14 1.384(2)
C13 H13 0.9500
C14 C15 1.390(2)
C14 H14 0.9500
C15 C16 1.386(2)
C15 H15 0.9500
C16 C17 1.395(2)
C16 H16 0.9500
C17 H17 0.9500
C18 C19 1.3940(19)
C18 C23 1.3951(19)
C18 P1 1.8381(13)
C19 C20 1.396(2)
C19 H19 0.9500
C20 C21 1.386(2)
C20 H20 0.9500
C21 C22 1.390(2)
C21 H21 0.9500
C22 C23 1.3917(19)
C22 H22 0.9500
C23 H23 0.9500
C24 C25 1.395(2)
C24 C29 1.3991(19)
C24 P1 1.8288(14)
C25 C26 1.393(2)
C25 H25 0.9500
C26 C27 1.390(2)
C26 H26 0.9500
C27 C28 1.381(2)
C27 H27 0.9500
C28 C29 1.392(2)
C28 H28 0.9500
C29 H29 0.9500
P1 Rh1 2.2157(4)
Rh1 H1A 1.50(2)

loop_
_geom_torsion_atom_site_label_1
_geom_torsion_atom_site_label_2
_geom_torsion_atom_site_label_3
_geom_torsion_atom_site_label_4
_geom_torsion
C5 C1 C2 C3 1.16(16)
Rh1 C1 C2 C3 -60.65(10)
C5 C1 C2 Rh1 61.81(10)
C1 C2 C3 C4 -2.29(16)
Rh1 C2 C3 C4 -62.79(10)
C1 C2 C3 Rh1 60.50(10)
C2 C3 C4 C5 2.54(16)
Rh1 C3 C4 C5 -62.01(10)
C2 C3 C4 Rh1 64.54(10)
C3 C4 C5 C1 -1.79(16)
Rh1 C4 C5 C1 -65.19(10)
C3 C4 C5 Rh1 63.41(10)
C2 C1 C5 C4 0.38(16)
Rh1 C1 C5 C4 64.91(10)
C2 C1 C5 Rh1 -64.52(10)
O1 C6 C7 O2 23.86(13)
C9 C6 C7 O2 140.25(12)
C8 C6 C7 O2 -90.83(13)
O1 C6 C7 C10 140.95(12)
C9 C6 C7 C10 -102.66(15)
C8 C6 C7 C10 26.25(17)
O1 C6 C7 C11 -91.51(13)
C9 C6 C7 C11 24.88(17)
C8 C6 C7 C11 153.79(13)
C17 C12 C13 C14 -0.8(2)
P1 C12 C13 C14 173.56(12)
C12 C13 C14 C15 -0.6(2)
C13 C14 C15 C16 1.6(3)
C14 C15 C16 C17 -1.1(3)
C13 C12 C17 C16 1.2(2)
P1 C12 C17 C16 -172.78(13)
C15 C16 C17 C12 -0.3(3)
C23 C18 C19 C20 -1.1(2)
P1 C18 C19 C20 179.05(11)
C18 C19 C20 C21 -0.6(2)
C19 C20 C21 C22 1.6(2)
C20 C21 C22 C23 -0.9(2)
C21 C22 C23 C18 -0.8(2)
C19 C18 C23 C22 1.8(2)
P1 C18 C23 C22 -178.35(11)
C29 C24 C25 C26 -0.9(2)
P1 C24 C25 C26 -178.71(11)
C24 C25 C26 C27 -0.2(2)
C25 C26 C27 C28 1.6(2)
C26 C27 C28 C29 -1.8(2)
C27 C28 C29 C24 0.7(2)
C25 C24 C29 C28 0.7(2)
P1 C24 C29 C28 178.50(11)
O2 B1 O1 C6 7.67(15)
Rh1 B1 O1 C6 -173.32(10)
C9 C6 O1 B1 -142.00(12)
C8 C6 O1 B1 99.80(13)
C7 C6 O1 B1 -19.69(14)
O1 B1 O2 C7 9.13(15)
Rh1 B1 O2 C7 -169.90(10)
C10 C7 O2 B1 -142.57(12)
C11 C7 O2 B1 99.28(13)
C6 C7 O2 B1 -20.48(13)
C25 C24 P1 C18 100.70(12)
C29 C24 P1 C18 -77.10(12)
C25 C24 P1 C12 -153.23(11)
C29 C24 P1 C12 28.96(12)
C25 C24 P1 Rh1 -31.29(13)
C29 C24 P1 Rh1 150.90(9)
C19 C18 P1 C24 12.22(13)
C23 C18 P1 C24 -167.60(11)
C19 C18 P1 C12 -94.02(13)
C23 C18 P1 C12 86.16(12)
C19 C18 P1 Rh1 146.57(11)
C23 C18 P1 Rh1 -33.25(12)
C17 C12 P1 C24 -119.14(13)
C13 C12 P1 C24 66.82(12)
C17 C12 P1 C18 -12.82(14)
C13 C12 P1 C18 173.14(11)
C17 C12 P1 Rh1 111.54(12)
C13 C12 P1 Rh1 -62.49(11)
O1 B1 Rh1 P1 -27.76(12)
O2 B1 Rh1 P1 151.13(11)
O1 B1 Rh1 C5 171.49(12)
O2 B1 Rh1 C5 -9.61(12)
O1 B1 Rh1 C4 -151.45(12)
O2 B1 Rh1 C4 27.44(12)
O1 B1 Rh1 C1 145.87(11)
O2 B1 Rh1 C1 -35.24(14)
O1 B1 Rh1 C3 -133.69(11)
O2 B1 Rh1 C3 45.20(15)
O1 B1 Rh1 C2 171.94(12)
O2 B1 Rh1 C2 -9.2(2)
C24 P1 Rh1 B1 81.85(7)
C18 P1 Rh1 B1 -43.95(7)
C12 P1 Rh1 B1 -159.53(6)
C24 P1 Rh1 C5 -173.36(12)
C18 P1 Rh1 C5 60.84(13)
C12 P1 Rh1 C5 -54.74(13)
C24 P1 Rh1 C4 -175.20(7)
C18 P1 Rh1 C4 59.00(7)
C12 P1 Rh1 C4 -56.58(7)
C24 P1 Rh1 C1 -88.68(9)
C18 P1 Rh1 C1 145.52(9)
C12 P1 Rh1 C1 29.94(9)
C24 P1 Rh1 C3 -142.59(6)
C18 P1 Rh1 C3 91.61(6)
C12 P1 Rh1 C3 -23.97(6)
C24 P1 Rh1 C2 -106.36(7)
C18 P1 Rh1 C2 127.84(6)
C12 P1 Rh1 C2 12.26(6)
C4 C5 Rh1 B1 101.00(9)
C1 C5 Rh1 B1 -143.60(9)
C4 C5 Rh1 P1 -2.56(17)
C1 C5 Rh1 P1 112.85(13)
C1 C5 Rh1 C4 115.41(13)
C4 C5 Rh1 C1 -115.41(13)
C4 C5 Rh1 C3 -37.38(8)
C1 C5 Rh1 C3 78.02(10)
C4 C5 Rh1 C2 -78.80(9)
C1 C5 Rh1 C2 36.60(9)
C3 C4 Rh1 B1 158.58(9)
C5 C4 Rh1 B1 -84.86(9)
C3 C4 Rh1 P1 62.41(9)
C5 C4 Rh1 P1 178.96(7)
C3 C4 Rh1 C5 -116.56(12)
C3 C4 Rh1 C1 -78.23(9)
C5 C4 Rh1 C1 38.32(9)
C5 C4 Rh1 C3 116.56(12)
C3 C4 Rh1 C2 -36.92(9)
C5 C4 Rh1 C2 79.64(9)
C2 C1 Rh1 B1 162.97(9)
C5 C1 Rh1 B1 45.69(11)
C2 C1 Rh1 P1 -28.54(13)
C5 C1 Rh1 P1 -145.81(8)
C2 C1 Rh1 C5 117.28(13)
C2 C1 Rh1 C4 78.90(10)
C5 C1 Rh1 C4 -38.37(9)
C2 C1 Rh1 C3 36.85(9)
C5 C1 Rh1 C3 -80.42(10)
C5 C1 Rh1 C2 -117.28(13)
C4 C3 Rh1 B1 -30.18(12)
C2 C3 Rh1 B1 -147.35(9)
C4 C3 Rh1 P1 -130.67(8)
C2 C3 Rh1 P1 112.16(8)
C4 C3 Rh1 C5 37.91(9)
C2 C3 Rh1 C5 -79.27(9)
C2 C3 Rh1 C4 -117.17(13)
C4 C3 Rh1 C1 80.48(9)
C2 C3 Rh1 C1 -36.69(9)
C4 C3 Rh1 C2 117.17(13)
C1 C2 Rh1 B1 -38.19(19)
C3 C2 Rh1 B1 79.48(17)
C1 C2 Rh1 P1 163.25(8)
C3 C2 Rh1 P1 -79.08(9)
C1 C2 Rh1 C5 -37.68(9)
C3 C2 Rh1 C5 79.99(9)
C1 C2 Rh1 C4 -80.30(10)
C3 C2 Rh1 C4 37.37(9)
C3 C2 Rh1 C1 117.67(13)
C1 C2 Rh1 C3 -117.67(13)
